data_7014329
loop_
_publ_author_name
'Milanov, Andrian P.'
'Seidel, R\"udiger W'
'Barreca, Davide'
'Gasparotto, Alberto'
'Winter, Manuela'
'Feydt, J\"urgen'
'Irsen, Stephan'
'Becker, Hans-Werner'
'Devi, Anjana'

_publ_section_title
;
 Malonate complexes of dysprosium: synthesis, characterization and
 application for LI-MOCVD of dysprosium containing thin films.
;
_journal_issue 1
_journal_name_full 'Dalton transactions (Cambridge, England : 2003)'
_journal_page_first 62
_journal_page_last 78
_journal_paper_doi 10.1039/c0dt00455c
_journal_volume 40
_journal_year 2011
_chemical_formula_sum 'C54 H90 Dy2 O24'
_chemical_formula_weight 1448.26
_chemical_name_systematic
;
?
;
_space_group_IT_number 2
_symmetry_cell_setting triclinic
_symmetry_space_group_name_Hall '-P 1'
_symmetry_space_group_name_H-M 'P -1'
_atom_sites_solution_hydrogens geom
_atom_sites_solution_primary direct
_atom_sites_solution_secondary difmap
_audit_creation_method SHELXL-97
_cell_angle_alpha 96.3730(10)
_cell_angle_beta 97.3720(10)
_cell_angle_gamma 100.0620(10)
_cell_formula_units_Z 2
_cell_length_a 12.4112(2)
_cell_length_b 16.1629(3)
_cell_length_c 17.6679(2)
_cell_measurement_reflns_used 8500
_cell_measurement_temperature 113(2)
_cell_measurement_theta_max 27.499
_cell_measurement_theta_min 2.774
_cell_volume 3428.38(9)
_computing_cell_refinement 'CrysAlis RED 171_33_34d, Oxford Diffraction'
_computing_data_collection 'CrysAlis CCD 171_33_34d, Oxford Diffraction'
_computing_data_reduction 'CrysAlis RED 171_33_34d, Oxford Diffraction'
_computing_molecular_graphics SHELXL-97
_computing_publication_material SHELXL-97
_computing_structure_refinement 'SHELXL-97 (Sheldrick, 1997)'
_computing_structure_solution 'SHELXS-97 (Sheldrick, 1990)'
_diffrn_ambient_temperature 113(2)
_diffrn_measured_fraction_theta_full 0.995
_diffrn_measured_fraction_theta_max 0.995
_diffrn_measurement_device_type 'Sapphire2-CCD, Oxford Diffraction'
_diffrn_measurement_method '887 images at 1.0 deg. in \w and 15 sec.'
_diffrn_radiation_monochromator graphite
_diffrn_radiation_source 'Enhance (Mo) X-ray Source'
_diffrn_radiation_type MoK\a
_diffrn_radiation_wavelength 0.71073
_diffrn_reflns_av_R_equivalents 0.0218
_diffrn_reflns_av_sigmaI/netI 0.0234
_diffrn_reflns_limit_h_max 14
_diffrn_reflns_limit_h_min -14
_diffrn_reflns_limit_k_max 19
_diffrn_reflns_limit_k_min -19
_diffrn_reflns_limit_l_max 21
_diffrn_reflns_limit_l_min -21
_diffrn_reflns_number 45121
_diffrn_reflns_theta_full 25.00
_diffrn_reflns_theta_max 25.00
_diffrn_reflns_theta_min 3.09
_exptl_absorpt_coefficient_mu 2.232
_exptl_absorpt_correction_T_max 0.570
_exptl_absorpt_correction_T_min 0.455
_exptl_absorpt_correction_type empirical
_exptl_absorpt_process_details abspack
_exptl_crystal_colour colourless
_exptl_crystal_density_diffrn 1.403
_exptl_crystal_density_method 'not measured'
_exptl_crystal_description prism
_exptl_crystal_F_000 1476
_exptl_crystal_size_max 0.35
_exptl_crystal_size_mid 0.32
_exptl_crystal_size_min 0.25
_refine_diff_density_max 1.530
_refine_diff_density_min -0.793
_refine_diff_density_rms 0.078
_refine_ls_extinction_method none
_refine_ls_goodness_of_fit_ref 1.060
_refine_ls_hydrogen_treatment constr
_refine_ls_matrix_type full
_refine_ls_number_parameters 721
_refine_ls_number_reflns 12008
_refine_ls_number_restraints 0
_refine_ls_restrained_S_all 1.060
_refine_ls_R_factor_all 0.0324
_refine_ls_R_factor_gt 0.0213
_refine_ls_shift/su_max 0.005
_refine_ls_shift/su_mean 0.000
_refine_ls_structure_factor_coef Fsqd
_refine_ls_weighting_details 'calc w=1/[\s^2^(Fo^2^)+(0.0225P)^2^+2.0790P] where P=(Fo^2^+2Fc^2^)/3'
_refine_ls_weighting_scheme calc
_refine_ls_wR_factor_gt 0.0451
_refine_ls_wR_factor_ref 0.0483
_reflns_number_gt 9863
_reflns_number_total 12008
_reflns_threshold_expression >2sigma(I)
_cod_data_source_file C0DT00455C.TXT
_cod_data_source_block cvd266
_cod_original_sg_symbol_H-M P-1
_cod_database_code 7014329

loop_
_symmetry_equiv_pos_as_xyz
'x, y, z'
'-x, -y, -z'

loop_
_atom_site_label
_atom_site_type_symbol
_atom_site_fract_x
_atom_site_fract_y
_atom_site_fract_z
_atom_site_U_iso_or_equiv
_atom_site_adp_type
_atom_site_occupancy
_atom_site_symmetry_multiplicity
_atom_site_calc_flag
_atom_site_refinement_flags
_atom_site_disorder_assembly
_atom_site_disorder_group
Dy2 Dy 0.629830(9) 0.594603(7) 0.516245(7) 0.01329(4) Uani 1 1 d . . .
Dy1 Dy 0.934184(9) 1.047228(7) 0.911277(6) 0.01333(4) Uani 1 1 d . . .
O11 O 1.11292(16) 1.31874(11) 0.97289(11) 0.0247(4) Uani 1 1 d . . .
O12 O 0.90703(14) 0.87335(11) 0.84513(9) 0.0173(4) Uani 1 1 d . . .
O5 O 1.08315(14) 1.02399(11) 0.85533(9) 0.0170(4) Uani 1 1 d . . .
O4 O 0.69163(16) 1.21167(12) 0.97568(11) 0.0252(4) Uani 1 1 d . . .
O8 O 1.21357(14) 1.01948(12) 0.77908(10) 0.0211(4) Uani 1 1 d . . .
O16 O 0.48924(16) 0.78359(12) 0.66194(10) 0.0235(4) Uani 1 1 d . . .
O17 O 0.79525(14) 0.68080(11) 0.51836(10) 0.0173(4) Uani 1 1 d . . .
O2 O 0.76601(14) 0.96958(11) 0.92353(10) 0.0187(4) Uani 1 1 d . . .
O6 O 0.89227(14) 1.06851(11) 0.78817(10) 0.0178(4) Uani 1 1 d . . .
O22 O 0.57886(14) 0.67572(11) 0.42148(10) 0.0174(4) Uani 1 1 d . . .
O10 O 1.04379(15) 1.18271(11) 0.92608(10) 0.0190(4) Uani 1 1 d . . .
O21 O 0.43987(14) 0.55011(11) 0.47400(10) 0.0161(4) Uani 1 1 d . . .
O18 O 0.69510(14) 0.53831(11) 0.41168(10) 0.0176(4) Uani 1 1 d . . .
O1 O 0.82541(15) 1.14346(11) 0.94315(11) 0.0215(4) Uani 1 1 d . . .
O9 O 0.97520(14) 0.92329(11) 0.96323(9) 0.0149(4) Uani 1 1 d . . .
O7 O 0.89924(15) 1.10523(13) 0.67008(10) 0.0243(4) Uani 1 1 d . . .
O14 O 0.67212(15) 0.58835(11) 0.64519(10) 0.0204(4) Uani 1 1 d . . .
O24 O 0.73616(14) 0.45530(11) 0.54975(10) 0.0194(4) Uani 1 1 d . . .
O13 O 0.56493(15) 0.70357(11) 0.57918(10) 0.0202(4) Uani 1 1 d . . .
O15 O 0.68185(18) 0.59918(12) 0.77406(10) 0.0295(5) Uani 1 1 d . . .
O20 O 0.92726(16) 0.76853(12) 0.47407(11) 0.0256(5) Uani 1 1 d . . .
O19 O 0.76687(19) 0.53233(14) 0.30141(12) 0.0402(6) Uani 1 1 d . . .
C9 C 1.0822(2) 1.23692(16) 0.98257(15) 0.0184(6) Uani 1 1 d . . .
O3 O 0.59552(15) 0.92159(11) 0.95086(11) 0.0246(4) Uani 1 1 d . . .
O23 O 0.49162(15) 0.76775(12) 0.36453(11) 0.0251(4) Uani 1 1 d . . .
C16 C 0.3651(2) 0.58868(16) 0.44538(14) 0.0158(6) Uani 1 1 d . . .
C17 C 0.3831(2) 0.66206(16) 0.41300(15) 0.0177(6) Uani 1 1 d . . .
H17A H 0.3224 0.6882 0.3978 0.023 Uiso 1 1 calc R . .
C240 C 0.8370(2) 0.42784(18) 0.57936(17) 0.0230(6) Uani 1 1 d . . .
H24A H 0.8278 0.4045 0.6287 0.028 Uiso 1 1 calc R . .
C7 C 0.9276(2) 0.85510(16) 0.91795(14) 0.0157(6) Uani 1 1 d . . .
C120 C 0.8474(2) 0.80920(17) 0.78192(14) 0.0207(6) Uani 1 1 d . . .
H12A H 0.7863 0.7715 0.8004 0.025 Uiso 1 1 calc R . .
C8 C 1.0999(2) 1.22394(17) 1.06119(15) 0.0187(6) Uani 1 1 d . . .
H8A H 1.1313 1.2708 1.0997 0.022 Uiso 1 1 calc R . .
C4 C 1.1137(2) 1.03569(16) 0.79183(15) 0.0170(6) Uani 1 1 d . . .
C15 C 0.6454(2) 0.62311(17) 0.70563(15) 0.0204(6) Uani 1 1 d . . .
C6 C 0.9478(2) 1.07921(16) 0.73394(14) 0.0177(6) Uani 1 1 d . . .
C1 C 0.6780(2) 0.98636(17) 0.94475(15) 0.0181(6) Uani 1 1 d . . .
C18 C 0.4909(2) 0.69946(16) 0.40191(14) 0.0172(6) Uani 1 1 d . . .
C3 C 0.7293(2) 1.13879(17) 0.95914(15) 0.0189(6) Uani 1 1 d . . .
C13 C 0.5470(2) 0.72229(16) 0.64697(15) 0.0182(6) Uani 1 1 d . . .
C14 C 0.5827(2) 0.68578(17) 0.71123(15) 0.0215(6) Uani 1 1 d . . .
H14A H 0.5635 0.7043 0.7598 0.026 Uiso 1 1 calc R . .
C10 C 0.8495(2) 0.69661(16) 0.46446(15) 0.0184(6) Uani 1 1 d . . .
C80 C 1.2733(2) 0.98088(18) 0.83867(15) 0.0206(6) Uani 1 1 d . . .
H80A H 1.2623 1.0065 0.8906 0.025 Uiso 1 1 calc R . .
C200 C 0.9324(2) 0.83159(17) 0.54090(16) 0.0238(6) Uani 1 1 d . . .
H20A H 0.9087 0.8023 0.5847 0.029 Uiso 1 1 calc R . .
C122 C 0.7997(2) 0.85898(19) 0.72305(16) 0.0287(7) Uani 1 1 d . . .
H12B H 0.7494 0.8916 0.7457 0.043 Uiso 1 1 calc R . .
H12C H 0.7589 0.8199 0.6781 0.043 Uiso 1 1 calc R . .
H12D H 0.8599 0.8979 0.7071 0.043 Uiso 1 1 calc R . .
C11 C 0.8408(2) 0.64717(17) 0.39365(16) 0.0224(6) Uani 1 1 d . . .
H11A H 0.8885 0.6657 0.3584 0.027 Uiso 1 1 calc R . .
C12 C 0.7645(2) 0.57132(17) 0.37261(15) 0.0216(6) Uani 1 1 d . . .
C5 C 1.0545(2) 1.06471(17) 0.73070(15) 0.0196(6) Uani 1 1 d . . .
H5A H 1.0877 1.0747 0.6862 0.024 Uiso 1 1 calc R . .
C40 C 0.7663(3) 1.29170(18) 0.97831(18) 0.0308(7) Uani 1 1 d . . .
H40A H 0.8124 1.2876 0.9361 0.037 Uiso 1 1 calc R . .
C230 C 0.5973(2) 0.80949(18) 0.34539(18) 0.0279(7) Uani 1 1 d . . .
H23A H 0.6593 0.7997 0.3833 0.033 Uiso 1 1 calc R . .
C2 C 0.6532(2) 1.06581(17) 0.96255(15) 0.0198(6) Uani 1 1 d . . .
H2A H 0.5833 1.0705 0.9773 0.024 Uiso 1 1 calc R . .
C121 C 0.9262(3) 0.75710(19) 0.75110(17) 0.0295(7) Uani 1 1 d . . .
H12E H 0.9549 0.7260 0.7913 0.044 Uiso 1 1 calc R . .
H12F H 0.9879 0.7947 0.7355 0.044 Uiso 1 1 calc R . .
H12G H 0.8870 0.7167 0.7065 0.044 Uiso 1 1 calc R . .
C81 C 1.3936(2) 1.0025(2) 0.83082(17) 0.0276(7) Uani 1 1 d . . .
H81A H 1.4178 1.0643 0.8383 0.041 Uiso 1 1 calc R . .
H81B H 1.4044 0.9793 0.7793 0.041 Uiso 1 1 calc R . .
H81C H 1.4373 0.9781 0.8697 0.041 Uiso 1 1 calc R . .
C82 C 1.2284(2) 0.88656(18) 0.82793(17) 0.0283(7) Uani 1 1 d . . .
H82A H 1.1499 0.8765 0.8337 0.042 Uiso 1 1 calc R . .
H82B H 1.2695 0.8604 0.8668 0.042 Uiso 1 1 calc R . .
H82C H 1.2366 0.8616 0.7764 0.042 Uiso 1 1 calc R . .
C160 C 0.4496(2) 0.82569(19) 0.59805(16) 0.0256(7) Uani 1 1 d . . .
H16A H 0.4309 0.7841 0.5498 0.031 Uiso 1 1 calc R . .
C30 C 0.6141(2) 0.83521(17) 0.93731(17) 0.0256(7) Uani 1 1 d . . .
H30A H 0.6718 0.8325 0.9030 0.031 Uiso 1 1 calc R . .
C70 C 0.7911(2) 1.12715(19) 0.67290(16) 0.0255(7) Uani 1 1 d . . .
H70A H 0.7447 1.0841 0.6977 0.031 Uiso 1 1 calc R . .
C72 C 0.7405(3) 1.1233(2) 0.58964(16) 0.0331(7) Uani 1 1 d . . .
H72A H 0.7345 1.0659 0.5627 0.050 Uiso 1 1 calc R . .
H72B H 0.7875 1.1640 0.5648 0.050 Uiso 1 1 calc R . .
H72C H 0.6666 1.1375 0.5875 0.050 Uiso 1 1 calc R . .
C150 C 0.7216(3) 0.51950(19) 0.77288(17) 0.0326(7) Uani 1 1 d . . .
H15A H 0.7532 0.5078 0.7244 0.039 Uiso 1 1 calc R . .
C241 C 0.8607(3) 0.3604(2) 0.52131(19) 0.0334(7) Uani 1 1 d . . .
H24B H 0.8007 0.3106 0.5138 0.050 Uiso 1 1 calc R . .
H24C H 0.9307 0.3441 0.5402 0.050 Uiso 1 1 calc R . .
H24D H 0.8661 0.3824 0.4722 0.050 Uiso 1 1 calc R . .
C162 C 0.3457(2) 0.8532(2) 0.61830(17) 0.0318(7) Uani 1 1 d . . .
H16B H 0.2915 0.8034 0.6242 0.048 Uiso 1 1 calc R . .
H16C H 0.3147 0.8821 0.5771 0.048 Uiso 1 1 calc R . .
H16D H 0.3634 0.8921 0.6667 0.048 Uiso 1 1 calc R . .
C242 C 0.9253(2) 0.5074(2) 0.59493(19) 0.0333(7) Uani 1 1 d . . .
H24E H 0.9051 0.5486 0.6330 0.050 Uiso 1 1 calc R . .
H24F H 0.9318 0.5318 0.5470 0.050 Uiso 1 1 calc R . .
H24G H 0.9964 0.4935 0.6149 0.050 Uiso 1 1 calc R . .
C31 C 0.5049(2) 0.7825(2) 0.89751(19) 0.0337(8) Uani 1 1 d . . .
H31A H 0.4841 0.8024 0.8483 0.051 Uiso 1 1 calc R . .
H31B H 0.4477 0.7879 0.9302 0.051 Uiso 1 1 calc R . .
H31C H 0.5119 0.7229 0.8881 0.051 Uiso 1 1 calc R . .
C110 C 1.0945(3) 1.33919(19) 0.89460(17) 0.0299(7) Uani 1 1 d . . .
H11B H 1.0229 1.3044 0.8667 0.036 Uiso 1 1 calc R . .
C32 C 0.6523(3) 0.8088(2) 1.0136(2) 0.0406(8) Uani 1 1 d . . .
H32A H 0.7233 0.8450 1.0368 0.061 Uiso 1 1 calc R . .
H32B H 0.6614 0.7495 1.0059 0.061 Uiso 1 1 calc R . .
H32C H 0.5972 0.8145 1.0480 0.061 Uiso 1 1 calc R . .
C41 C 0.8402(3) 1.3138(2) 1.0550(2) 0.0407(8) Uani 1 1 d . . .
H41A H 0.8865 1.2710 1.0612 0.061 Uiso 1 1 calc R . .
H41B H 0.7948 1.3153 1.0963 0.061 Uiso 1 1 calc R . .
H41C H 0.8876 1.3696 1.0572 0.061 Uiso 1 1 calc R . .
C152 C 0.6247(3) 0.4501(2) 0.77597(19) 0.0426(9) Uani 1 1 d . . .
H15B H 0.5696 0.4455 0.7300 0.064 Uiso 1 1 calc R . .
H15C H 0.5914 0.4635 0.8221 0.064 Uiso 1 1 calc R . .
H15D H 0.6501 0.3962 0.7779 0.064 Uiso 1 1 calc R . .
C161 C 0.5379(3) 0.8978(2) 0.5878(2) 0.0432(9) Uani 1 1 d . . .
H16E H 0.6029 0.8758 0.5748 0.065 Uiso 1 1 calc R . .
H16F H 0.5586 0.9374 0.6358 0.065 Uiso 1 1 calc R . .
H16G H 0.5100 0.9273 0.5461 0.065 Uiso 1 1 calc R . .
C71 C 0.8031(3) 1.2136(2) 0.71833(19) 0.0429(9) Uani 1 1 d . . .
H71A H 0.8361 1.2126 0.7716 0.064 Uiso 1 1 calc R . .
H71B H 0.7301 1.2289 0.7178 0.064 Uiso 1 1 calc R . .
H71C H 0.8510 1.2554 0.6952 0.064 Uiso 1 1 calc R . .
C111 C 1.1881(3) 1.3208(2) 0.85280(19) 0.0420(9) Uani 1 1 d . . .
H11C H 1.1892 1.2600 0.8485 0.063 Uiso 1 1 calc R . .
H11D H 1.2586 1.3528 0.8816 0.063 Uiso 1 1 calc R . .
H11E H 1.1775 1.3376 0.8011 0.063 Uiso 1 1 calc R . .
C190 C 0.6859(3) 0.4548(2) 0.27241(19) 0.0423(9) Uani 1 1 d . . .
H19A H 0.6183 0.4559 0.2975 0.051 Uiso 1 1 calc R . .
C231 C 0.5947(3) 0.90244(19) 0.3528(2) 0.0400(8) Uani 1 1 d . . .
H23B H 0.5868 0.9227 0.4058 0.060 Uiso 1 1 calc R . .
H23C H 0.5318 0.9118 0.3174 0.060 Uiso 1 1 calc R . .
H23D H 0.6636 0.9335 0.3401 0.060 Uiso 1 1 calc R . .
C42 C 0.6918(3) 1.3548(2) 0.9639(2) 0.0423(9) Uani 1 1 d . . .
H42A H 0.6456 1.3373 0.9134 0.063 Uiso 1 1 calc R . .
H42B H 0.7371 1.4111 0.9650 0.063 Uiso 1 1 calc R . .
H42C H 0.6443 1.3568 1.0041 0.063 Uiso 1 1 calc R . .
C151 C 0.8111(3) 0.5316(2) 0.8413(2) 0.0445(9) Uani 1 1 d . . .
H15E H 0.8715 0.5775 0.8358 0.067 Uiso 1 1 calc R . .
H15F H 0.8395 0.4790 0.8442 0.067 Uiso 1 1 calc R . .
H15G H 0.7807 0.5463 0.8884 0.067 Uiso 1 1 calc R . .
C112 C 1.0866(3) 1.4318(2) 0.9039(2) 0.0452(9) Uani 1 1 d . . .
H11F H 1.0246 1.4399 0.9313 0.068 Uiso 1 1 calc R . .
H11G H 1.0744 1.4502 0.8529 0.068 Uiso 1 1 calc R . .
H11H H 1.1556 1.4655 0.9333 0.068 Uiso 1 1 calc R . .
C202 C 0.8561(4) 0.8900(2) 0.5208(2) 0.0529(10) Uani 1 1 d . . .
H20B H 0.7800 0.8578 0.5081 0.079 Uiso 1 1 calc R . .
H20C H 0.8769 0.9168 0.4764 0.079 Uiso 1 1 calc R . .
H20D H 0.8610 0.9338 0.5648 0.079 Uiso 1 1 calc R . .
C232 C 0.6092(3) 0.7721(2) 0.2662(2) 0.0549(11) Uani 1 1 d . . .
H23E H 0.6103 0.7115 0.2654 0.082 Uiso 1 1 calc R . .
H23F H 0.6784 0.8010 0.2520 0.082 Uiso 1 1 calc R . .
H23G H 0.5466 0.7793 0.2293 0.082 Uiso 1 1 calc R . .
C191 C 0.6569(4) 0.4570(3) 0.1881(2) 0.0621(12) Uani 1 1 d . . .
H19B H 0.6259 0.5077 0.1802 0.093 Uiso 1 1 calc R . .
H19C H 0.6021 0.4062 0.1653 0.093 Uiso 1 1 calc R . .
H19D H 0.7236 0.4586 0.1637 0.093 Uiso 1 1 calc R . .
C201 C 1.0516(3) 0.8741(3) 0.5614(3) 0.0662(14) Uani 1 1 d . . .
H20E H 1.0966 0.8319 0.5739 0.099 Uiso 1 1 calc R . .
H20F H 1.0601 0.9176 0.6062 0.099 Uiso 1 1 calc R . .
H20G H 1.0760 0.9006 0.5177 0.099 Uiso 1 1 calc R . .
C192 C 0.7331(4) 0.3816(3) 0.2914(3) 0.0719(13) Uani 1 1 d . . .
H19E H 0.7499 0.3847 0.3475 0.108 Uiso 1 1 calc R . .
H19F H 0.8013 0.3817 0.2689 0.108 Uiso 1 1 calc R . .
H19G H 0.6798 0.3294 0.2705 0.108 Uiso 1 1 calc R . .

loop_
_atom_site_aniso_label
_atom_site_aniso_U_11
_atom_site_aniso_U_22
_atom_site_aniso_U_33
_atom_site_aniso_U_23
_atom_site_aniso_U_13
_atom_site_aniso_U_12
Dy2 0.01354(7) 0.01221(7) 0.01479(7) 0.00387(5) 0.00331(5) 0.00216(5)
Dy1 0.01368(7) 0.01410(7) 0.01222(7) 0.00257(5) 0.00235(5) 0.00190(5)
O11 0.0344(12) 0.0146(10) 0.0240(10) 0.0062(8) 0.0027(9) 0.0011(9)
O12 0.0207(10) 0.0156(9) 0.0134(9) -0.0002(7) 0.0012(7) 0.0003(8)
O5 0.0169(9) 0.0208(10) 0.0140(9) 0.0033(8) 0.0033(7) 0.0041(8)
O4 0.0274(11) 0.0162(10) 0.0353(12) 0.0035(9) 0.0124(9) 0.0079(9)
O8 0.0163(10) 0.0334(11) 0.0171(10) 0.0095(8) 0.0056(8) 0.0083(8)
O16 0.0303(11) 0.0234(11) 0.0190(10) 0.0008(8) 0.0045(8) 0.0117(9)
O17 0.0151(9) 0.0168(10) 0.0194(10) 0.0028(8) 0.0037(8) 0.0000(8)
O2 0.0144(10) 0.0170(10) 0.0250(10) 0.0024(8) 0.0053(8) 0.0024(8)
O6 0.0177(10) 0.0229(10) 0.0142(9) 0.0053(8) 0.0027(8) 0.0055(8)
O22 0.0155(9) 0.0179(10) 0.0215(10) 0.0073(8) 0.0061(8) 0.0050(8)
O10 0.0205(10) 0.0170(10) 0.0184(10) 0.0038(8) 0.0043(8) -0.0014(8)
O21 0.0153(9) 0.0141(9) 0.0206(10) 0.0066(8) 0.0033(7) 0.0044(8)
O18 0.0189(10) 0.0144(9) 0.0200(10) 0.0023(8) 0.0064(8) 0.0020(8)
O1 0.0216(10) 0.0169(10) 0.0277(11) 0.0031(8) 0.0095(8) 0.0041(8)
O9 0.0163(9) 0.0135(9) 0.0131(9) 0.0004(7) 0.0015(7) -0.0001(8)
O7 0.0255(11) 0.0365(12) 0.0163(10) 0.0117(9) 0.0035(8) 0.0149(9)
O14 0.0254(10) 0.0202(10) 0.0167(10) 0.0037(8) 0.0022(8) 0.0074(8)
O24 0.0142(9) 0.0178(10) 0.0277(10) 0.0090(8) 0.0032(8) 0.0032(8)
O13 0.0239(10) 0.0203(10) 0.0183(10) 0.0023(8) 0.0051(8) 0.0081(8)
O15 0.0489(13) 0.0254(11) 0.0161(10) 0.0049(9) 0.0009(9) 0.0144(10)
O20 0.0251(11) 0.0196(10) 0.0285(11) -0.0042(9) 0.0118(9) -0.0068(9)
O19 0.0479(14) 0.0321(13) 0.0316(12) -0.0135(10) 0.0239(10) -0.0186(11)
C9 0.0163(14) 0.0145(14) 0.0249(15) 0.0028(12) 0.0051(11) 0.0029(11)
O3 0.0155(10) 0.0159(10) 0.0425(12) 0.0006(9) 0.0100(9) 0.0011(8)
O23 0.0228(11) 0.0204(10) 0.0381(12) 0.0188(9) 0.0098(9) 0.0075(8)
C16 0.0152(13) 0.0147(13) 0.0168(13) -0.0007(11) 0.0035(11) 0.0022(11)
C17 0.0163(13) 0.0171(14) 0.0225(14) 0.0066(11) 0.0043(11) 0.0076(11)
C240 0.0127(14) 0.0252(16) 0.0319(16) 0.0075(13) 0.0013(12) 0.0053(12)
C7 0.0116(13) 0.0194(14) 0.0168(14) 0.0007(11) 0.0037(10) 0.0051(11)
C120 0.0223(15) 0.0213(15) 0.0130(13) -0.0035(11) -0.0021(11) -0.0037(12)
C8 0.0218(14) 0.0143(14) 0.0177(14) -0.0023(11) 0.0012(11) 0.0014(11)
C4 0.0174(14) 0.0143(13) 0.0182(14) 0.0007(11) 0.0038(11) 0.0003(11)
C15 0.0226(15) 0.0175(14) 0.0183(14) 0.0050(12) 0.0000(11) -0.0030(12)
C6 0.0230(15) 0.0148(14) 0.0143(13) 0.0031(11) -0.0003(11) 0.0021(11)
C1 0.0158(14) 0.0192(14) 0.0176(14) 0.0017(11) -0.0001(11) 0.0010(11)
C18 0.0260(15) 0.0151(14) 0.0121(13) 0.0027(11) 0.0052(11) 0.0058(12)
C3 0.0241(15) 0.0193(14) 0.0147(13) 0.0022(11) 0.0036(11) 0.0070(12)
C13 0.0162(14) 0.0141(14) 0.0227(15) -0.0008(11) 0.0030(11) 0.0002(11)
C14 0.0288(16) 0.0204(15) 0.0154(14) 0.0002(11) 0.0068(12) 0.0040(12)
C10 0.0126(13) 0.0171(14) 0.0256(15) 0.0043(12) 0.0036(11) 0.0020(11)
C80 0.0195(14) 0.0279(16) 0.0168(14) 0.0059(12) 0.0026(11) 0.0092(12)
C200 0.0252(15) 0.0196(15) 0.0246(15) -0.0023(12) 0.0091(12) -0.0016(12)
C122 0.0308(17) 0.0303(17) 0.0205(15) 0.0029(13) -0.0029(12) -0.0016(14)
C11 0.0215(15) 0.0224(15) 0.0230(15) 0.0015(12) 0.0117(12) -0.0015(12)
C12 0.0241(15) 0.0207(15) 0.0209(15) 0.0009(12) 0.0066(12) 0.0052(12)
C5 0.0227(15) 0.0252(15) 0.0132(13) 0.0055(11) 0.0063(11) 0.0062(12)
C40 0.0407(19) 0.0169(15) 0.0398(18) 0.0078(13) 0.0193(15) 0.0070(14)
C230 0.0241(16) 0.0242(16) 0.0409(18) 0.0183(14) 0.0136(13) 0.0047(13)
C2 0.0167(14) 0.0207(15) 0.0232(15) 0.0021(12) 0.0058(11) 0.0051(12)
C121 0.0353(18) 0.0279(17) 0.0225(15) -0.0052(13) 0.0040(13) 0.0044(14)
C81 0.0200(15) 0.0352(18) 0.0281(16) 0.0043(14) 0.0037(12) 0.0064(13)
C82 0.0247(16) 0.0306(17) 0.0313(17) 0.0072(14) 0.0053(13) 0.0073(13)
C160 0.0317(17) 0.0295(17) 0.0179(14) 0.0004(12) 0.0003(12) 0.0159(14)
C30 0.0213(15) 0.0178(15) 0.0392(18) 0.0001(13) 0.0135(13) 0.0032(12)
C70 0.0266(16) 0.0322(17) 0.0216(15) 0.0091(13) 0.0030(12) 0.0133(13)
C72 0.0340(18) 0.045(2) 0.0240(16) 0.0108(14) -0.0019(13) 0.0184(15)
C150 0.053(2) 0.0252(17) 0.0239(16) 0.0096(13) 0.0046(14) 0.0164(15)
C241 0.0235(16) 0.0325(18) 0.045(2) 0.0030(15) 0.0110(14) 0.0062(14)
C162 0.0312(17) 0.0361(18) 0.0302(17) 0.0015(14) 0.0009(13) 0.0173(15)
C242 0.0193(16) 0.0331(18) 0.046(2) 0.0044(15) 0.0030(14) 0.0021(14)
C31 0.0278(17) 0.0272(17) 0.0419(19) -0.0075(15) 0.0096(14) -0.0016(14)
C110 0.0386(18) 0.0233(16) 0.0260(16) 0.0112(13) 0.0012(13) -0.0007(14)
C32 0.044(2) 0.0267(18) 0.050(2) 0.0029(16) 0.0017(16) 0.0096(16)
C41 0.039(2) 0.0221(17) 0.058(2) -0.0039(16) 0.0042(17) 0.0059(15)
C152 0.063(2) 0.0296(19) 0.0328(19) 0.0052(15) -0.0013(17) 0.0089(17)
C161 0.039(2) 0.041(2) 0.058(2) 0.0234(18) 0.0128(17) 0.0179(17)
C71 0.054(2) 0.042(2) 0.0366(19) 0.0039(16) -0.0034(16) 0.0282(18)
C111 0.058(2) 0.0348(19) 0.040(2) 0.0195(16) 0.0193(17) 0.0084(17)
C190 0.052(2) 0.0293(19) 0.0365(19) -0.0107(15) 0.0244(17) -0.0193(16)
C231 0.051(2) 0.0232(17) 0.052(2) 0.0159(16) 0.0243(17) 0.0039(16)
C42 0.061(2) 0.0243(17) 0.049(2) 0.0143(16) 0.0141(18) 0.0159(17)
C151 0.053(2) 0.038(2) 0.043(2) 0.0142(16) -0.0057(17) 0.0158(17)
C112 0.065(3) 0.0292(19) 0.046(2) 0.0181(16) 0.0073(18) 0.0124(17)
C202 0.079(3) 0.046(2) 0.041(2) 0.0020(18) 0.007(2) 0.034(2)
C232 0.068(3) 0.037(2) 0.065(3) 0.0075(19) 0.044(2) 0.0015(19)
C191 0.075(3) 0.046(2) 0.049(2) -0.0060(19) 0.005(2) -0.022(2)
C201 0.032(2) 0.059(3) 0.088(3) -0.045(2) 0.014(2) -0.0122(19)
C192 0.081(3) 0.040(2) 0.083(3) 0.006(2) -0.003(3) -0.008(2)

loop_
_atom_type_symbol
_atom_type_description
_atom_type_scat_dispersion_real
_atom_type_scat_dispersion_imag
_atom_type_scat_source
C C 0.0033 0.0016 'International Tables Vol C Tables 4.2.6.8 and 6.1.1.4'
H H 0.0000 0.0000 'International Tables Vol C Tables 4.2.6.8 and 6.1.1.4'
O O 0.0106 0.0060 'International Tables Vol C Tables 4.2.6.8 and 6.1.1.4'
Dy Dy -0.1892 4.4098 'International Tables Vol C Tables 4.2.6.8 and 6.1.1.4'

loop_
_geom_angle_atom_site_label_1
_geom_angle_atom_site_label_2
_geom_angle_atom_site_label_3
_geom_angle
_geom_angle_site_symmetry_1
_geom_angle_site_symmetry_3
_geom_angle_publ_flag
O17 Dy2 O18 76.19(6) . . ?
O17 Dy2 O14 90.27(6) . . ?
O18 Dy2 O14 132.24(6) . . ?
O17 Dy2 O13 90.69(6) . . ?
O18 Dy2 O13 149.95(6) . . ?
O14 Dy2 O13 73.61(6) . . ?
O17 Dy2 O22 80.77(6) . . ?
O18 Dy2 O22 76.62(6) . . ?
O14 Dy2 O22 146.82(6) . . ?
O13 Dy2 O22 74.63(6) . . ?
O17 Dy2 O21 152.85(6) . . ?
O18 Dy2 O21 99.25(6) . . ?
O14 Dy2 O21 111.11(6) . . ?
O13 Dy2 O21 80.13(6) . . ?
O22 Dy2 O21 72.19(6) . . ?
O17 Dy2 O21 138.48(6) . 2_666 ?
O18 Dy2 O21 83.45(6) . 2_666 ?
O14 Dy2 O21 77.18(6) . 2_666 ?
O13 Dy2 O21 121.99(6) . 2_666 ?
O22 Dy2 O21 129.12(6) . 2_666 ?
O21 Dy2 O21 65.49(7) . 2_666 ?
O17 Dy2 O24 91.43(6) . . ?
O18 Dy2 O24 68.47(6) . . ?
O14 Dy2 O24 66.30(6) . . ?
O13 Dy2 O24 139.86(6) . . ?
O22 Dy2 O24 145.08(6) . . ?
O21 Dy2 O24 112.06(5) . . ?
O21 Dy2 O24 47.21(5) 2_666 . ?
O17 Dy2 Dy2 166.74(4) . 2_666 ?
O18 Dy2 Dy2 91.50(4) . 2_666 ?
O14 Dy2 Dy2 94.54(5) . 2_666 ?
O13 Dy2 Dy2 102.52(5) . 2_666 ?
O22 Dy2 Dy2 101.43(4) . 2_666 ?
O21 Dy2 Dy2 33.08(4) . 2_666 ?
O21 Dy2 Dy2 32.41(4) 2_666 2_666 ?
O24 Dy2 Dy2 79.27(3) . 2_666 ?
O6 Dy1 O5 75.14(6) . . ?
O6 Dy1 O2 97.64(6) . . ?
O5 Dy1 O2 136.57(6) . . ?
O6 Dy1 O1 87.23(6) . . ?
O5 Dy1 O1 146.07(6) . . ?
O2 Dy1 O1 73.59(6) . . ?
O6 Dy1 O9 156.69(6) . 2_777 ?
O5 Dy1 O9 96.67(6) . 2_777 ?
O2 Dy1 O9 102.94(6) . 2_777 ?
O1 Dy1 O9 88.19(6) . 2_777 ?
O6 Dy1 O10 84.43(6) . . ?
O5 Dy1 O10 77.18(6) . . ?
O2 Dy1 O10 145.73(6) . . ?
O1 Dy1 O10 72.36(6) . . ?
O9 Dy1 O10 72.41(6) 2_777 . ?
O6 Dy1 O9 130.13(6) . . ?
O5 Dy1 O9 78.02(6) . . ?
O2 Dy1 O9 74.81(6) . . ?
O1 Dy1 O9 133.61(6) . . ?
O9 Dy1 O9 66.96(7) 2_777 . ?
O10 Dy1 O9 128.84(6) . . ?
O6 Dy1 O12 83.68(6) . . ?
O5 Dy1 O12 68.85(6) . . ?
O2 Dy1 O12 67.79(6) . . ?
O1 Dy1 O12 138.59(6) . . ?
O9 Dy1 O12 114.15(5) 2_777 . ?
O10 Dy1 O12 145.85(6) . . ?
O9 Dy1 O12 47.36(5) . . ?
O6 Dy1 Dy1 159.03(5) . 2_777 ?
O5 Dy1 Dy1 86.65(4) . 2_777 ?
O2 Dy1 Dy1 88.38(4) . 2_777 ?
O1 Dy1 Dy1 113.73(5) . 2_777 ?
O9 Dy1 Dy1 34.18(4) 2_777 2_777 ?
O10 Dy1 Dy1 101.83(4) . 2_777 ?
O9 Dy1 Dy1 32.78(4) . 2_777 ?
O12 Dy1 Dy1 80.04(3) . 2_777 ?
C9 O11 C110 117.0(2) . . ?
C7 O12 C120 121.8(2) . . ?
C7 O12 Dy1 87.11(13) . . ?
C120 O12 Dy1 144.37(15) . . ?
C4 O5 Dy1 134.35(17) . . ?
C3 O4 C40 118.6(2) . . ?
C4 O8 C80 116.44(19) . . ?
C13 O16 C160 117.9(2) . . ?
C10 O17 Dy2 130.26(16) . . ?
C1 O2 Dy1 135.39(17) . . ?
C6 O6 Dy1 133.94(16) . . ?
C18 O22 Dy2 131.76(16) . . ?
C9 O10 Dy1 133.27(17) . . ?
C16 O21 Dy2 132.30(16) . . ?
C16 O21 Dy2 113.18(15) . 2_666 ?
Dy2 O21 Dy2 114.51(7) . 2_666 ?
C12 O18 Dy2 130.80(17) . . ?
C3 O1 Dy1 135.34(17) . . ?
C7 O9 Dy1 134.84(16) . 2_777 ?
C7 O9 Dy1 111.27(15) . . ?
Dy1 O9 Dy1 113.04(7) 2_777 . ?
C6 O7 C70 116.9(2) . . ?
C15 O14 Dy2 134.98(17) . . ?
C16 O24 C240 122.0(2) 2_666 . ?
C16 O24 Dy2 87.22(13) 2_666 . ?
C240 O24 Dy2 147.48(15) . . ?
C13 O13 Dy2 134.79(17) . . ?
C15 O15 C150 118.0(2) . . ?
C10 O20 C200 118.5(2) . . ?
C12 O19 C190 118.2(2) . . ?
O10 C9 O11 120.0(2) . . ?
O10 C9 C8 127.3(2) . . ?
O11 C9 C8 112.7(2) . . ?
C1 O3 C30 118.8(2) . . ?
C18 O23 C230 118.1(2) . . ?
O21 C16 O24 109.6(2) . 2_666 ?
O21 C16 C17 126.3(2) . . ?
O24 C16 C17 124.1(2) 2_666 . ?
C16 C17 C18 120.9(2) . . ?
C16 C17 H17A 119.6 . . ?
C18 C17 H17A 119.6 . . ?
O24 C240 C241 109.6(2) . . ?
O24 C240 C242 105.0(2) . . ?
C241 C240 C242 113.5(2) . . ?
O24 C240 H24A 109.5 . . ?
C241 C240 H24A 109.5 . . ?
C242 C240 H24A 109.5 . . ?
O9 C7 O12 109.5(2) . . ?
O9 C7 C8 126.3(2) . 2_777 ?
O12 C7 C8 124.2(2) . 2_777 ?
O12 C120 C122 104.7(2) . . ?
O12 C120 C121 109.8(2) . . ?
C122 C120 C121 112.5(2) . . ?
O12 C120 H12A 109.9 . . ?
C122 C120 H12A 109.9 . . ?
C121 C120 H12A 109.9 . . ?
C7 C8 C9 120.8(2) 2_777 . ?
C7 C8 H8A 119.6 2_777 . ?
C9 C8 H8A 119.6 . . ?
O5 C4 O8 118.6(2) . . ?
O5 C4 C5 126.6(2) . . ?
O8 C4 C5 114.8(2) . . ?
O14 C15 O15 118.5(2) . . ?
O14 C15 C14 127.1(2) . . ?
O15 C15 C14 114.3(2) . . ?
O6 C6 O7 117.9(2) . . ?
O6 C6 C5 127.1(2) . . ?
O7 C6 C5 114.9(2) . . ?
O2 C1 O3 119.0(2) . . ?
O2 C1 C2 127.2(2) . . ?
O3 C1 C2 113.8(2) . . ?
O22 C18 O23 119.8(2) . . ?
O22 C18 C17 127.6(2) . . ?
O23 C18 C17 112.6(2) . . ?
O1 C3 O4 118.8(2) . . ?
O1 C3 C2 127.4(3) . . ?
O4 C3 C2 113.9(2) . . ?
O13 C13 O16 119.4(2) . . ?
O13 C13 C14 126.3(2) . . ?
O16 C13 C14 114.3(2) . . ?
C15 C14 C13 121.3(2) . . ?
C15 C14 H14A 119.4 . . ?
C13 C14 H14A 119.4 . . ?
O17 C10 O20 119.0(2) . . ?
O17 C10 C11 127.3(2) . . ?
O20 C10 C11 113.7(2) . . ?
O8 C80 C81 106.4(2) . . ?
O8 C80 C82 109.3(2) . . ?
C81 C80 C82 113.3(2) . . ?
O8 C80 H80A 109.2 . . ?
C81 C80 H80A 109.2 . . ?
C82 C80 H80A 109.2 . . ?
O20 C200 C202 108.9(2) . . ?
O20 C200 C201 105.8(2) . . ?
C202 C200 C201 114.1(3) . . ?
O20 C200 H20A 109.3 . . ?
C202 C200 H20A 109.3 . . ?
C201 C200 H20A 109.3 . . ?
C120 C122 H12B 109.5 . . ?
C120 C122 H12C 109.5 . . ?
H12B C122 H12C 109.5 . . ?
C120 C122 H12D 109.5 . . ?
H12B C122 H12D 109.5 . . ?
H12C C122 H12D 109.5 . . ?
C10 C11 C12 122.2(2) . . ?
C10 C11 H11A 118.9 . . ?
C12 C11 H11A 118.9 . . ?
O18 C12 O19 118.8(2) . . ?
O18 C12 C11 127.1(2) . . ?
O19 C12 C11 114.1(2) . . ?
C6 C5 C4 121.1(2) . . ?
C6 C5 H5A 119.4 . . ?
C4 C5 H5A 119.4 . . ?
O4 C40 C41 110.1(2) . . ?
O4 C40 C42 104.9(3) . . ?
C41 C40 C42 113.0(3) . . ?
O4 C40 H40A 109.6 . . ?
C41 C40 H40A 109.6 . . ?
C42 C40 H40A 109.6 . . ?
O23 C230 C232 108.7(3) . . ?
O23 C230 C231 106.1(2) . . ?
C232 C230 C231 113.7(3) . . ?
O23 C230 H23A 109.4 . . ?
C232 C230 H23A 109.4 . . ?
C231 C230 H23A 109.4 . . ?
C1 C2 C3 120.8(2) . . ?
C1 C2 H2A 119.6 . . ?
C3 C2 H2A 119.6 . . ?
C120 C121 H12E 109.5 . . ?
C120 C121 H12F 109.5 . . ?
H12E C121 H12F 109.5 . . ?
C120 C121 H12G 109.5 . . ?
H12E C121 H12G 109.5 . . ?
H12F C121 H12G 109.5 . . ?
C80 C81 H81A 109.5 . . ?
C80 C81 H81B 109.5 . . ?
H81A C81 H81B 109.5 . . ?
C80 C81 H81C 109.5 . . ?
H81A C81 H81C 109.5 . . ?
H81B C81 H81C 109.5 . . ?
C80 C82 H82A 109.5 . . ?
C80 C82 H82B 109.5 . . ?
H82A C82 H82B 109.5 . . ?
C80 C82 H82C 109.5 . . ?
H82A C82 H82C 109.5 . . ?
H82B C82 H82C 109.5 . . ?
O16 C160 C161 109.7(2) . . ?
O16 C160 C162 105.5(2) . . ?
C161 C160 C162 113.5(3) . . ?
O16 C160 H16A 109.3 . . ?
C161 C160 H16A 109.3 . . ?
C162 C160 H16A 109.3 . . ?
O3 C30 C32 108.4(2) . . ?
O3 C30 C31 105.8(2) . . ?
C32 C30 C31 113.0(3) . . ?
O3 C30 H30A 109.8 . . ?
C32 C30 H30A 109.8 . . ?
C31 C30 H30A 109.8 . . ?
O7 C70 C71 110.1(2) . . ?
O7 C70 C72 105.3(2) . . ?
C71 C70 C72 112.7(3) . . ?
O7 C70 H70A 109.5 . . ?
C71 C70 H70A 109.5 . . ?
C72 C70 H70A 109.5 . . ?
C70 C72 H72A 109.5 . . ?
C70 C72 H72B 109.5 . . ?
H72A C72 H72B 109.5 . . ?
C70 C72 H72C 109.5 . . ?
H72A C72 H72C 109.5 . . ?
H72B C72 H72C 109.5 . . ?
O15 C150 C151 106.0(2) . . ?
O15 C150 C152 107.9(3) . . ?
C151 C150 C152 113.5(3) . . ?
O15 C150 H15A 109.8 . . ?
C151 C150 H15A 109.8 . . ?
C152 C150 H15A 109.8 . . ?
C240 C241 H24B 109.5 . . ?
C240 C241 H24C 109.5 . . ?
H24B C241 H24C 109.5 . . ?
C240 C241 H24D 109.5 . . ?
H24B C241 H24D 109.5 . . ?
H24C C241 H24D 109.5 . . ?
C160 C162 H16B 109.5 . . ?
C160 C162 H16C 109.5 . . ?
H16B C162 H16C 109.5 . . ?
C160 C162 H16D 109.5 . . ?
H16B C162 H16D 109.5 . . ?
H16C C162 H16D 109.5 . . ?
C240 C242 H24E 109.5 . . ?
C240 C242 H24F 109.5 . . ?
H24E C242 H24F 109.5 . . ?
C240 C242 H24G 109.5 . . ?
H24E C242 H24G 109.5 . . ?
H24F C242 H24G 109.5 . . ?
C30 C31 H31A 109.5 . . ?
C30 C31 H31B 109.5 . . ?
H31A C31 H31B 109.5 . . ?
C30 C31 H31C 109.5 . . ?
H31A C31 H31C 109.5 . . ?
H31B C31 H31C 109.5 . . ?
O11 C110 C111 109.8(2) . . ?
O11 C110 C112 105.0(2) . . ?
C111 C110 C112 113.2(3) . . ?
O11 C110 H11B 109.6 . . ?
C111 C110 H11B 109.6 . . ?
C112 C110 H11B 109.6 . . ?
C30 C32 H32A 109.5 . . ?
C30 C32 H32B 109.5 . . ?
H32A C32 H32B 109.5 . . ?
C30 C32 H32C 109.5 . . ?
H32A C32 H32C 109.5 . . ?
H32B C32 H32C 109.5 . . ?
C40 C41 H41A 109.5 . . ?
C40 C41 H41B 109.5 . . ?
H41A C41 H41B 109.5 . . ?
C40 C41 H41C 109.5 . . ?
H41A C41 H41C 109.5 . . ?
H41B C41 H41C 109.5 . . ?
C150 C152 H15B 109.5 . . ?
C150 C152 H15C 109.5 . . ?
H15B C152 H15C 109.5 . . ?
C150 C152 H15D 109.5 . . ?
H15B C152 H15D 109.5 . . ?
H15C C152 H15D 109.5 . . ?
C160 C161 H16E 109.5 . . ?
C160 C161 H16F 109.5 . . ?
H16E C161 H16F 109.5 . . ?
C160 C161 H16G 109.5 . . ?
H16E C161 H16G 109.5 . . ?
H16F C161 H16G 109.5 . . ?
C70 C71 H71A 109.5 . . ?
C70 C71 H71B 109.5 . . ?
H71A C71 H71B 109.5 . . ?
C70 C71 H71C 109.5 . . ?
H71A C71 H71C 109.5 . . ?
H71B C71 H71C 109.5 . . ?
C110 C111 H11C 109.5 . . ?
C110 C111 H11D 109.5 . . ?
H11C C111 H11D 109.5 . . ?
C110 C111 H11E 109.5 . . ?
H11C C111 H11E 109.5 . . ?
H11D C111 H11E 109.5 . . ?
O19 C190 C192 109.3(3) . . ?
O19 C190 C191 105.6(3) . . ?
C192 C190 C191 114.4(3) . . ?
O19 C190 H19A 109.1 . . ?
C192 C190 H19A 109.1 . . ?
C191 C190 H19A 109.1 . . ?
C230 C231 H23B 109.5 . . ?
C230 C231 H23C 109.5 . . ?
H23B C231 H23C 109.5 . . ?
C230 C231 H23D 109.5 . . ?
H23B C231 H23D 109.5 . . ?
H23C C231 H23D 109.5 . . ?
C40 C42 H42A 109.5 . . ?
C40 C42 H42B 109.5 . . ?
H42A C42 H42B 109.5 . . ?
C40 C42 H42C 109.5 . . ?
H42A C42 H42C 109.5 . . ?
H42B C42 H42C 109.5 . . ?
C150 C151 H15E 109.5 . . ?
C150 C151 H15F 109.5 . . ?
H15E C151 H15F 109.5 . . ?
C150 C151 H15G 109.5 . . ?
H15E C151 H15G 109.5 . . ?
H15F C151 H15G 109.5 . . ?
C110 C112 H11F 109.5 . . ?
C110 C112 H11G 109.5 . . ?
H11F C112 H11G 109.5 . . ?
C110 C112 H11H 109.5 . . ?
H11F C112 H11H 109.5 . . ?
H11G C112 H11H 109.5 . . ?
C200 C202 H20B 109.5 . . ?
C200 C202 H20C 109.5 . . ?
H20B C202 H20C 109.5 . . ?
C200 C202 H20D 109.5 . . ?
H20B C202 H20D 109.5 . . ?
H20C C202 H20D 109.5 . . ?
C230 C232 H23E 109.5 . . ?
C230 C232 H23F 109.5 . . ?
H23E C232 H23F 109.5 . . ?
C230 C232 H23G 109.5 . . ?
H23E C232 H23G 109.5 . . ?
H23F C232 H23G 109.5 . . ?
C190 C191 H19B 109.5 . . ?
C190 C191 H19C 109.5 . . ?
H19B C191 H19C 109.5 . . ?
C190 C191 H19D 109.5 . . ?
H19B C191 H19D 109.5 . . ?
H19C C191 H19D 109.5 . . ?
C200 C201 H20E 109.5 . . ?
C200 C201 H20F 109.5 . . ?
H20E C201 H20F 109.5 . . ?
C200 C201 H20G 109.5 . . ?
H20E C201 H20G 109.5 . . ?
H20F C201 H20G 109.5 . . ?
C190 C192 H19E 109.5 . . ?
C190 C192 H19F 109.5 . . ?
H19E C192 H19F 109.5 . . ?
C190 C192 H19G 109.5 . . ?
H19E C192 H19G 109.5 . . ?
H19F C192 H19G 109.5 . . ?

loop_
_geom_bond_atom_site_label_1
_geom_bond_atom_site_label_2
_geom_bond_distance
_geom_bond_site_symmetry_2
_geom_bond_publ_flag
Dy2 O17 2.2643(17) . ?
Dy2 O18 2.2728(17) . ?
Dy2 O14 2.2888(17) . ?
Dy2 O13 2.2974(18) . ?
Dy2 O22 2.3297(17) . ?
Dy2 O21 2.3387(17) . ?
Dy2 O21 2.3810(17) 2_666 ?
Dy2 O24 2.8800(17) . ?
Dy2 Dy2 3.9698(2) 2_666 ?
Dy1 O6 2.2490(17) . ?
Dy1 O5 2.2728(17) . ?
Dy1 O2 2.2890(17) . ?
Dy1 O1 2.3006(18) . ?
Dy1 O9 2.3122(16) 2_777 ?
Dy1 O10 2.3355(18) . ?
Dy1 O9 2.3997(17) . ?
Dy1 O12 2.8665(17) . ?
Dy1 Dy1 3.9304(2) 2_777 ?
O11 C9 1.347(3) . ?
O11 C110 1.457(3) . ?
O12 C7 1.354(3) . ?
O12 C120 1.460(3) . ?
O5 C4 1.253(3) . ?
O4 C3 1.358(3) . ?
O4 C40 1.446(3) . ?
O8 C4 1.352(3) . ?
O8 C80 1.468(3) . ?
O16 C13 1.343(3) . ?
O16 C160 1.457(3) . ?
O17 C10 1.259(3) . ?
O2 C1 1.263(3) . ?
O6 C6 1.260(3) . ?
O22 C18 1.240(3) . ?
O10 C9 1.237(3) . ?
O21 C16 1.287(3) . ?
O21 Dy2 2.3810(17) 2_666 ?
O18 C12 1.256(3) . ?
O1 C3 1.252(3) . ?
O9 C7 1.288(3) . ?
O9 Dy1 2.3123(16) 2_777 ?
O7 C6 1.354(3) . ?
O7 C70 1.452(3) . ?
O14 C15 1.261(3) . ?
O24 C16 1.350(3) 2_666 ?
O24 C240 1.455(3) . ?
O13 C13 1.260(3) . ?
O15 C15 1.357(3) . ?
O15 C150 1.456(3) . ?
O20 C10 1.354(3) . ?
O20 C200 1.459(3) . ?
O19 C12 1.349(3) . ?
O19 C190 1.459(4) . ?
C9 C8 1.423(4) . ?
O3 C1 1.354(3) . ?
O3 C30 1.453(3) . ?
O23 C18 1.347(3) . ?
O23 C230 1.465(3) . ?
C16 O24 1.350(3) 2_666 ?
C16 C17 1.369(4) . ?
C17 C18 1.416(4) . ?
C17 H17A 0.9500 . ?
C240 C241 1.506(4) . ?
C240 C242 1.511(4) . ?
C240 H24A 1.0000 . ?
C7 C8 1.367(4) 2_777 ?
C120 C122 1.508(4) . ?
C120 C121 1.512(4) . ?
C120 H12A 1.0000 . ?
C8 C7 1.367(4) 2_777 ?
C8 H8A 0.9500 . ?
C4 C5 1.398(4) . ?
C15 C14 1.384(4) . ?
C6 C5 1.392(4) . ?
C1 C2 1.384(4) . ?
C3 C2 1.389(4) . ?
C13 C14 1.394(4) . ?
C14 H14A 0.9500 . ?
C10 C11 1.389(4) . ?
C80 C81 1.501(4) . ?
C80 C82 1.511(4) . ?
C80 H80A 1.0000 . ?
C200 C202 1.488(4) . ?
C200 C201 1.498(4) . ?
C200 H20A 1.0000 . ?
C122 H12B 0.9800 . ?
C122 H12C 0.9800 . ?
C122 H12D 0.9800 . ?
C11 C12 1.393(4) . ?
C11 H11A 0.9500 . ?
C5 H5A 0.9500 . ?
C40 C41 1.504(5) . ?
C40 C42 1.511(4) . ?
C40 H40A 1.0000 . ?
C230 C232 1.498(5) . ?
C230 C231 1.500(4) . ?
C230 H23A 1.0000 . ?
C2 H2A 0.9500 . ?
C121 H12E 0.9800 . ?
C121 H12F 0.9800 . ?
C121 H12G 0.9800 . ?
C81 H81A 0.9800 . ?
C81 H81B 0.9800 . ?
C81 H81C 0.9800 . ?
C82 H82A 0.9800 . ?
C82 H82B 0.9800 . ?
C82 H82C 0.9800 . ?
C160 C161 1.498(4) . ?
C160 C162 1.508(4) . ?
C160 H16A 1.0000 . ?
C30 C32 1.504(4) . ?
C30 C31 1.509(4) . ?
C30 H30A 1.0000 . ?
C70 C71 1.505(4) . ?
C70 C72 1.514(4) . ?
C70 H70A 1.0000 . ?
C72 H72A 0.9800 . ?
C72 H72B 0.9800 . ?
C72 H72C 0.9800 . ?
C150 C151 1.504(4) . ?
C150 C152 1.505(5) . ?
C150 H15A 1.0000 . ?
C241 H24B 0.9800 . ?
C241 H24C 0.9800 . ?
C241 H24D 0.9800 . ?
C162 H16B 0.9800 . ?
C162 H16C 0.9800 . ?
C162 H16D 0.9800 . ?
C242 H24E 0.9800 . ?
C242 H24F 0.9800 . ?
C242 H24G 0.9800 . ?
C31 H31A 0.9800 . ?
C31 H31B 0.9800 . ?
C31 H31C 0.9800 . ?
C110 C111 1.509(4) . ?
C110 C112 1.509(4) . ?
C110 H11B 1.0000 . ?
C32 H32A 0.9800 . ?
C32 H32B 0.9800 . ?
C32 H32C 0.9800 . ?
C41 H41A 0.9800 . ?
C41 H41B 0.9800 . ?
C41 H41C 0.9800 . ?
C152 H15B 0.9800 . ?
C152 H15C 0.9800 . ?
C152 H15D 0.9800 . ?
C161 H16E 0.9800 . ?
C161 H16F 0.9800 . ?
C161 H16G 0.9800 . ?
C71 H71A 0.9800 . ?
C71 H71B 0.9800 . ?
C71 H71C 0.9800 . ?
C111 H11C 0.9800 . ?
C111 H11D 0.9800 . ?
C111 H11E 0.9800 . ?
C190 C192 1.461(5) . ?
C190 C191 1.492(5) . ?
C190 H19A 1.0000 . ?
C231 H23B 0.9800 . ?
C231 H23C 0.9800 . ?
C231 H23D 0.9800 . ?
C42 H42A 0.9800 . ?
C42 H42B 0.9800 . ?
C42 H42C 0.9800 . ?
C151 H15E 0.9800 . ?
C151 H15F 0.9800 . ?
C151 H15G 0.9800 . ?
C112 H11F 0.9800 . ?
C112 H11G 0.9800 . ?
C112 H11H 0.9800 . ?
C202 H20B 0.9800 . ?
C202 H20C 0.9800 . ?
C202 H20D 0.9800 . ?
C232 H23E 0.9800 . ?
C232 H23F 0.9800 . ?
C232 H23G 0.9800 . ?
C191 H19B 0.9800 . ?
C191 H19C 0.9800 . ?
C191 H19D 0.9800 . ?
C201 H20E 0.9800 . ?
C201 H20F 0.9800 . ?
C201 H20G 0.9800 . ?
C192 H19E 0.9800 . ?
C192 H19F 0.9800 . ?
C192 H19G 0.9800 . ?

loop_
_geom_torsion_atom_site_label_1
_geom_torsion_atom_site_label_2
_geom_torsion_atom_site_label_3
_geom_torsion_atom_site_label_4
_geom_torsion
_geom_torsion_site_symmetry_1
_geom_torsion_site_symmetry_2
_geom_torsion_site_symmetry_3
_geom_torsion_site_symmetry_4
_geom_torsion_publ_flag
O6 Dy1 O12 C7 -177.91(14) . . . . ?
O5 Dy1 O12 C7 105.61(14) . . . . ?
O2 Dy1 O12 C7 -76.98(13) . . . . ?
O1 Dy1 O12 C7 -99.39(15) . . . . ?
O9 Dy1 O12 C7 17.73(14) 2_777 . . . ?
O10 Dy1 O12 C7 111.79(15) . . . . ?
O9 Dy1 O12 C7 12.52(13) . . . . ?
Dy1 Dy1 O12 C7 15.36(12) 2_777 . . . ?
O6 Dy1 O12 C120 -31.3(3) . . . . ?
O5 Dy1 O12 C120 -107.8(3) . . . . ?
O2 Dy1 O12 C120 69.6(3) . . . . ?
O1 Dy1 O12 C120 47.2(3) . . . . ?
O9 Dy1 O12 C120 164.3(2) 2_777 . . . ?
O10 Dy1 O12 C120 -101.6(3) . . . . ?
O9 Dy1 O12 C120 159.1(3) . . . . ?
Dy1 Dy1 O12 C120 162.0(3) 2_777 . . . ?
O6 Dy1 O5 C4 10.1(2) . . . . ?
O2 Dy1 O5 C4 95.5(2) . . . . ?
O1 Dy1 O5 C4 -51.0(3) . . . . ?
O9 Dy1 O5 C4 -147.7(2) 2_777 . . . ?
O10 Dy1 O5 C4 -77.5(2) . . . . ?
O9 Dy1 O5 C4 147.6(2) . . . . ?
O12 Dy1 O5 C4 99.0(2) . . . . ?
Dy1 Dy1 O5 C4 179.6(2) 2_777 . . . ?
O18 Dy2 O17 C10 25.3(2) . . . . ?
O14 Dy2 O17 C10 159.0(2) . . . . ?
O13 Dy2 O17 C10 -127.4(2) . . . . ?
O22 Dy2 O17 C10 -53.1(2) . . . . ?
O21 Dy2 O17 C10 -58.0(3) . . . . ?
O21 Dy2 O17 C10 88.2(2) 2_666 . . . ?
O24 Dy2 O17 C10 92.7(2) . . . . ?
Dy2 Dy2 O17 C10 47.6(3) 2_666 . . . ?
O6 Dy1 O2 C1 -90.7(2) . . . . ?
O5 Dy1 O2 C1 -167.1(2) . . . . ?
O1 Dy1 O2 C1 -5.8(2) . . . . ?
O9 Dy1 O2 C1 78.3(2) 2_777 . . . ?
O10 Dy1 O2 C1 0.7(3) . . . . ?
O9 Dy1 O2 C1 139.7(2) . . . . ?
O12 Dy1 O2 C1 -170.6(2) . . . . ?
Dy1 Dy1 O2 C1 109.5(2) 2_777 . . . ?
O5 Dy1 O6 C6 -14.5(2) . . . . ?
O2 Dy1 O6 C6 -150.7(2) . . . . ?
O1 Dy1 O6 C6 136.2(2) . . . . ?
O9 Dy1 O6 C6 57.3(3) 2_777 . . . ?
O10 Dy1 O6 C6 63.7(2) . . . . ?
O9 Dy1 O6 C6 -74.2(2) . . . . ?
O12 Dy1 O6 C6 -84.2(2) . . . . ?
Dy1 Dy1 O6 C6 -45.1(3) 2_777 . . . ?
O17 Dy2 O22 C18 -147.5(2) . . . . ?
O18 Dy2 O22 C18 134.6(2) . . . . ?
O14 Dy2 O22 C18 -71.4(3) . . . . ?
O13 Dy2 O22 C18 -54.2(2) . . . . ?
O21 Dy2 O22 C18 30.1(2) . . . . ?
O21 Dy2 O22 C18 64.8(2) 2_666 . . . ?
O24 Dy2 O22 C18 133.4(2) . . . . ?
Dy2 Dy2 O22 C18 45.8(2) 2_666 . . . ?
O6 Dy1 O10 C9 158.7(2) . . . . ?
O5 Dy1 O10 C9 -125.3(2) . . . . ?
O2 Dy1 O10 C9 63.3(3) . . . . ?
O1 Dy1 O10 C9 69.9(2) . . . . ?
O9 Dy1 O10 C9 -23.9(2) 2_777 . . . ?
O9 Dy1 O10 C9 -62.4(2) . . . . ?
O12 Dy1 O10 C9 -131.2(2) . . . . ?
Dy1 Dy1 O10 C9 -41.5(2) 2_777 . . . ?
O17 Dy2 O21 C16 -22.9(3) . . . . ?
O18 Dy2 O21 C16 -100.7(2) . . . . ?
O14 Dy2 O21 C16 116.9(2) . . . . ?
O13 Dy2 O21 C16 48.9(2) . . . . ?
O22 Dy2 O21 C16 -28.0(2) . . . . ?
O21 Dy2 O21 C16 -179.0(3) 2_666 . . . ?
O24 Dy2 O21 C16 -171.1(2) . . . . ?
Dy2 Dy2 O21 C16 -179.0(3) 2_666 . . . ?
O17 Dy2 O21 Dy2 156.12(10) . . . 2_666 ?
O18 Dy2 O21 Dy2 78.39(8) . . . 2_666 ?
O14 Dy2 O21 Dy2 -64.07(9) . . . 2_666 ?
O13 Dy2 O21 Dy2 -132.09(8) . . . 2_666 ?
O22 Dy2 O21 Dy2 151.02(9) . . . 2_666 ?
O21 Dy2 O21 Dy2 0.0 2_666 . . 2_666 ?
O24 Dy2 O21 Dy2 7.97(9) . . . 2_666 ?
O17 Dy2 O18 C12 -23.0(2) . . . . ?
O14 Dy2 O18 C12 -100.5(2) . . . . ?
O13 Dy2 O18 C12 43.4(3) . . . . ?
O22 Dy2 O18 C12 60.6(2) . . . . ?
O21 Dy2 O18 C12 129.7(2) . . . . ?
O21 Dy2 O18 C12 -166.6(2) 2_666 . . . ?
O24 Dy2 O18 C12 -120.2(2) . . . . ?
Dy2 Dy2 O18 C12 162.0(2) 2_666 . . . ?
O6 Dy1 O1 C3 101.5(2) . . . . ?
O5 Dy1 O1 C3 159.4(2) . . . . ?
O2 Dy1 O1 C3 2.7(2) . . . . ?
O9 Dy1 O1 C3 -101.3(2) 2_777 . . . ?
O10 Dy1 O1 C3 -173.4(3) . . . . ?
O9 Dy1 O1 C3 -46.1(3) . . . . ?
O12 Dy1 O1 C3 24.3(3) . . . . ?
Dy1 Dy1 O1 C3 -78.0(2) 2_777 . . . ?
O6 Dy1 O9 C7 -27.77(18) . . . . ?
O5 Dy1 O9 C7 -86.32(16) . . . . ?
O2 Dy1 O9 C7 59.45(16) . . . . ?
O1 Dy1 O9 C7 107.92(16) . . . . ?
O9 Dy1 O9 C7 171.0(2) 2_777 . . . ?
O10 Dy1 O9 C7 -148.81(15) . . . . ?
O12 Dy1 O9 C7 -14.14(14) . . . . ?
Dy1 Dy1 O9 C7 171.0(2) 2_777 . . . ?
O6 Dy1 O9 Dy1 161.22(7) . . . 2_777 ?
O5 Dy1 O9 Dy1 102.66(8) . . . 2_777 ?
O2 Dy1 O9 Dy1 -111.57(8) . . . 2_777 ?
O1 Dy1 O9 Dy1 -63.09(11) . . . 2_777 ?
O9 Dy1 O9 Dy1 0.000(1) 2_777 . . 2_777 ?
O10 Dy1 O9 Dy1 40.18(10) . . . 2_777 ?
O12 Dy1 O9 Dy1 174.84(11) . . . 2_777 ?
O17 Dy2 O14 C15 101.9(2) . . . . ?
O18 Dy2 O14 C15 173.4(2) . . . . ?
O13 Dy2 O14 C15 11.3(2) . . . . ?
O22 Dy2 O14 C15 28.6(3) . . . . ?
O21 Dy2 O14 C15 -60.9(2) . . . . ?
O21 Dy2 O14 C15 -118.0(2) 2_666 . . . ?
O24 Dy2 O14 C15 -166.6(2) . . . . ?
Dy2 Dy2 O14 C15 -90.4(2) 2_666 . . . ?
O17 Dy2 O24 C16 174.51(14) . . . 2_666 ?
O18 Dy2 O24 C16 -110.94(14) . . . 2_666 ?
O14 Dy2 O24 C16 84.85(14) . . . 2_666 ?
O13 Dy2 O24 C16 81.74(16) . . . 2_666 ?
O22 Dy2 O24 C16 -109.64(15) . . . 2_666 ?
O21 Dy2 O24 C16 -19.42(15) . . . 2_666 ?
O21 Dy2 O24 C16 -9.52(13) 2_666 . . 2_666 ?
Dy2 Dy2 O24 C16 -15.00(13) 2_666 . . 2_666 ?
O17 Dy2 O24 C240 19.1(3) . . . . ?
O18 Dy2 O24 C240 93.6(3) . . . . ?
O14 Dy2 O24 C240 -70.6(3) . . . . ?
O13 Dy2 O24 C240 -73.7(3) . . . . ?
O22 Dy2 O24 C240 94.9(3) . . . . ?
O21 Dy2 O24 C240 -174.8(3) . . . . ?
O21 Dy2 O24 C240 -164.9(3) 2_666 . . . ?
Dy2 Dy2 O24 C240 -170.4(3) 2_666 . . . ?
O17 Dy2 O13 C13 -104.9(2) . . . . ?
O18 Dy2 O13 C13 -167.8(2) . . . . ?
O14 Dy2 O13 C13 -14.9(2) . . . . ?
O22 Dy2 O13 C13 174.8(2) . . . . ?
O21 Dy2 O13 C13 100.7(2) . . . . ?
O21 Dy2 O13 C13 48.0(2) 2_666 . . . ?
O24 Dy2 O13 C13 -11.9(3) . . . . ?
Dy2 Dy2 O13 C13 76.2(2) 2_666 . . . ?
Dy1 O10 C9 O11 -158.96(17) . . . . ?
Dy1 O10 C9 C8 21.3(4) . . . . ?
C110 O11 C9 O10 2.3(4) . . . . ?
C110 O11 C9 C8 -177.9(2) . . . . ?
Dy2 O21 C16 O24 -162.69(14) . . . 2_666 ?
Dy2 O21 C16 O24 18.3(2) 2_666 . . 2_666 ?
Dy2 O21 C16 C17 18.7(4) . . . . ?
Dy2 O21 C16 C17 -160.3(2) 2_666 . . . ?
O21 C16 C17 C18 5.8(4) . . . . ?
O24 C16 C17 C18 -172.7(2) 2_666 . . . ?
C16 O24 C240 C241 81.6(3) 2_666 . . . ?
Dy2 O24 C240 C241 -127.7(3) . . . . ?
C16 O24 C240 C242 -156.1(2) 2_666 . . . ?
Dy2 O24 C240 C242 -5.5(4) . . . . ?
Dy1 O9 C7 O12 -167.89(14) 2_777 . . . ?
Dy1 O9 C7 O12 23.8(2) . . . . ?
Dy1 O9 C7 C8 12.9(4) 2_777 . . 2_777 ?
Dy1 O9 C7 C8 -155.4(2) . . . 2_777 ?
C120 O12 C7 O9 -176.2(2) . . . . ?
Dy1 O12 C7 O9 -18.37(18) . . . . ?
C120 O12 C7 C8 3.0(4) . . . 2_777 ?
Dy1 O12 C7 C8 160.9(2) . . . 2_777 ?
C7 O12 C120 C122 156.3(2) . . . . ?
Dy1 O12 C120 C122 16.6(4) . . . . ?
C7 O12 C120 C121 -82.6(3) . . . . ?
Dy1 O12 C120 C121 137.7(2) . . . . ?
O10 C9 C8 C7 -1.0(4) . . . 2_777 ?
O11 C9 C8 C7 179.2(2) . . . 2_777 ?
Dy1 O5 C4 O8 175.45(15) . . . . ?
Dy1 O5 C4 C5 -4.4(4) . . . . ?
C80 O8 C4 O5 6.1(3) . . . . ?
C80 O8 C4 C5 -174.1(2) . . . . ?
Dy2 O14 C15 O15 175.51(16) . . . . ?
Dy2 O14 C15 C14 -5.6(4) . . . . ?
C150 O15 C15 O14 -17.4(4) . . . . ?
C150 O15 C15 C14 163.6(2) . . . . ?
Dy1 O6 C6 O7 -168.59(16) . . . . ?
Dy1 O6 C6 C5 13.6(4) . . . . ?
C70 O7 C6 O6 6.3(3) . . . . ?
C70 O7 C6 C5 -175.6(2) . . . . ?
Dy1 O2 C1 O3 -174.48(16) . . . . ?
Dy1 O2 C1 C2 6.3(4) . . . . ?
C30 O3 C1 O2 3.7(4) . . . . ?
C30 O3 C1 C2 -177.0(2) . . . . ?
Dy2 O22 C18 O23 157.58(17) . . . . ?
Dy2 O22 C18 C17 -23.4(4) . . . . ?
C230 O23 C18 O22 2.6(4) . . . . ?
C230 O23 C18 C17 -176.5(2) . . . . ?
C16 C17 C18 O22 -3.4(4) . . . . ?
C16 C17 C18 O23 175.6(2) . . . . ?
Dy1 O1 C3 O4 179.90(16) . . . . ?
Dy1 O1 C3 C2 0.1(4) . . . . ?
C40 O4 C3 O1 -3.4(4) . . . . ?
C40 O4 C3 C2 176.4(2) . . . . ?
Dy2 O13 C13 O16 -167.90(16) . . . . ?
Dy2 O13 C13 C14 12.8(4) . . . . ?
C160 O16 C13 O13 0.1(3) . . . . ?
C160 O16 C13 C14 179.5(2) . . . . ?
O14 C15 C14 C13 -4.4(4) . . . . ?
O15 C15 C14 C13 174.5(2) . . . . ?
O13 C13 C14 C15 0.8(4) . . . . ?
O16 C13 C14 C15 -178.5(2) . . . . ?
Dy2 O17 C10 O20 159.27(17) . . . . ?
Dy2 O17 C10 C11 -21.7(4) . . . . ?
C200 O20 C10 O17 -10.1(4) . . . . ?
C200 O20 C10 C11 170.8(2) . . . . ?
C4 O8 C80 C81 -156.5(2) . . . . ?
C4 O8 C80 C82 80.8(3) . . . . ?
C10 O20 C200 C202 -87.8(3) . . . . ?
C10 O20 C200 C201 149.1(3) . . . . ?
O17 C10 C11 C12 1.8(5) . . . . ?
O20 C10 C11 C12 -179.2(3) . . . . ?
Dy2 O18 C12 O19 -161.62(19) . . . . ?
Dy2 O18 C12 C11 16.7(4) . . . . ?
C190 O19 C12 O18 1.9(4) . . . . ?
C190 O19 C12 C11 -176.7(3) . . . . ?
C10 C11 C12 O18 0.8(5) . . . . ?
C10 C11 C12 O19 179.2(3) . . . . ?
O6 C6 C5 C4 -0.6(4) . . . . ?
O7 C6 C5 C4 -178.5(2) . . . . ?
O5 C4 C5 C6 -4.0(4) . . . . ?
O8 C4 C5 C6 176.2(2) . . . . ?
C3 O4 C40 C41 -81.5(3) . . . . ?
C3 O4 C40 C42 156.7(2) . . . . ?
C18 O23 C230 C232 92.3(3) . . . . ?
C18 O23 C230 C231 -145.0(3) . . . . ?
O2 C1 C2 C3 -0.8(4) . . . . ?
O3 C1 C2 C3 179.9(2) . . . . ?
O1 C3 C2 C1 -2.3(4) . . . . ?
O4 C3 C2 C1 177.9(2) . . . . ?
C13 O16 C160 C161 -86.3(3) . . . . ?
C13 O16 C160 C162 151.1(2) . . . . ?
C1 O3 C30 C32 94.8(3) . . . . ?
C1 O3 C30 C31 -143.8(2) . . . . ?
C6 O7 C70 C71 77.6(3) . . . . ?
C6 O7 C70 C72 -160.6(2) . . . . ?
C15 O15 C150 C151 147.9(3) . . . . ?
C15 O15 C150 C152 -90.1(3) . . . . ?
C9 O11 C110 C111 -82.5(3) . . . . ?
C9 O11 C110 C112 155.5(3) . . . . ?
C12 O19 C190 C192 -91.9(4) . . . . ?
C12 O19 C190 C191 144.6(3) . . . . ?
